data_1100544
loop_
_publ_author_name
'Grebe, Jutta'
'Geiseler, Gertraud'
'Harms, Klaus'
'Dehnicke, Kurt'

_publ_section_title
;
 Donor-Akzeptor-Komplexe von Halogenidionen mit 1.4-Diiodtetrafluorbenzol /
 Donor-Acceptor Complexes of Halide Ions with 1,4-Diiodotetrafluorobenzene
;
_journal_coden_ASTM ZNBSEN
_journal_issue 1
_journal_name_full
;
 Zeitschrift f\"ur Naturforschung, B: A Journal of Chemical Sciences
;
_journal_page_first 77
_journal_page_last 86
_journal_paper_doi 10.1515/znb-1999-0116
_journal_volume 54
_journal_year 1999
_chemical_formula_sum 'C26 H24 F12 I8 N2'
_space_group_IT_number 61
_symmetry_cell_setting orthorhombic
_symmetry_Int_Tables_number 61
_symmetry_space_group_name_Hall '-P 2ac 2ab'
_symmetry_space_group_name_H-M 'P b c a'
_cell_angle_alpha 90
_cell_angle_beta 90
_cell_angle_gamma 90
_cell_formula_units_Z 4
_cell_length_a 12.105(5)
_cell_length_b 14.290(6)
_cell_length_c 24.703(12)
_cod_database_code 1100544

loop_
_symmetry_equiv_pos_site_id
_symmetry_equiv_pos_as_xyz
1 x,y,z
2 1/2+x,y,1/2-z
3 x,1/2-y,1/2+z
4 1/2-x,1/2+y,z
5 -x,-y,-z
6 -1/2-x,-y,-1/2+z
7 -x,-1/2+y,-1/2-z
8 -1/2+x,-1/2-y,-z

loop_
_atom_site_label
_atom_site_type_symbol
_atom_site_fract_x
_atom_site_fract_y
_atom_site_fract_z
I1 I 0.35023(4) 2.06239(3) -0.20014(2)
I2 I 0.12006(4) 1.95269(3) 0.05190(2)
I3 I 0.01383(4) 1.88621(3) 0.17816(2)
I4 I -0.01952(4) 1.69231(3) 0.08746(2)
F1 F 0.2013(3) 1.8906(3) -0.15816(15)
F2 F 0.1112(3) 1.8521(2) -0.06298(16)
F3 F 0.2539(3) 2.1329(3) 0.00866(14)
F4 F 0.3439(4) 2.1721(3) -0.08766(17)
F5 F -0.0981(3) 1.6588(3) -0.03553(17)
F6 F 0.0815(4) 1.4874(3) 0.10170(16)
N1 N 0.6518(4) 2.2851(4) -0.1847(2)
C1 C 0.2758(5) 2.0325(4) -0.1254(3)
C2 C 0.2161(5) 1.9517(4) -0.1174(3)
C3 C 0.1710(5) 1.9306(4) -0.0679(3)
C4 C 0.1837(5) 1.9894(4) -0.0244(2)
C5 C 0.2402(5) 2.0718(4) -0.0327(2)
C6 C 0.2856(5) 2.0920(4) -0.0817(3)
C7 C 0.5382(7) 2.3171(6) -0.1945(5)
H1 H 0.53680 2.38490 -0.19590
H2 H 0.49070 2.29550 -0.16540
H3 H 0.51210 2.29200 -0.22870
C8 C 0.6989(11) 2.3286(10) -0.1381(5)
H4 H 0.73610 2.38590 -0.14880
H5 H 0.75180 2.28640 -0.12150
H6 H 0.64090 2.34320 -0.11230
C9 C 0.7202(10) 2.3028(7) -0.2312(5)
H7 H 0.73910 2.36870 -0.23240
H8 H 0.68040 2.28580 -0.26380
H9 H 0.78720 2.26580 -0.22860
C10 C 0.6514(8) 2.1801(5) -0.1772(4)
H10 H 0.72480 2.15920 -0.16710
H11 H 0.62970 2.15020 -0.21080
H12 H 0.59940 2.16350 -0.14890
C11 C -0.0488(5) 1.5803(4) -0.0170(3)
C12 C -0.0093(5) 1.5769(4) 0.0352(3)
C13 C 0.0407(6) 1.4950(5) 0.0515(3)
C13D* C -0.0407(6) 1.5050(5) -0.0515(3)
F6D* F -0.0815(4) 1.5126(3) -0.10170(16)
C12D* C 0.0093(5) 1.4231(4) -0.0352(3)
I4D* I 0.01952(4) 1.30769(3) -0.08746(2)
C11D* C 0.0488(5) 1.4197(4) 0.0170(3)
F5D* F 0.0981(3) 1.3412(3) 0.03553(17)

loop_
_atom_type_symbol
_atom_type_radius_bond
C 0.68
H 0.23
F 0.64
I 1.40
N 0.68
